data_4122584
loop_
_publ_author_name
'Jablonskyt\.e, Au\<sra'
'Webster, Lee R.'
'Simmons, Trevor R.'
'Wright, Joseph A.'
'Pickett, Christopher J.'

_publ_section_title
;
 Electronic control of the protonation rates of Fe-Fe bonds.
;
_journal_issue 37
_journal_name_full 'Journal of the American Chemical Society'
_journal_page_first 13038
_journal_page_last 13044
_journal_paper_doi 10.1021/ja506693m
_journal_volume 136
_journal_year 2014
_chemical_formula_moiety 'C10 H8 Fe2 O6 S2'
_chemical_formula_structural Fe2(Me-pdt)(CO)6
_chemical_formula_sum 'C10 H8 Fe2 O6 S2'
_chemical_formula_weight 399.98
_chemical_name_systematic
;
 ?
;
_space_group_crystal_system orthorhombic
_space_group_IT_number 62
_space_group_name_Hall '-P 2ac 2n'
_space_group_name_H-M_alt 'P n m a'
_symmetry_space_group_name_Hall '-P 2ac 2n'
_symmetry_space_group_name_H-M 'P n m a'
_atom_sites_solution_hydrogens geom
_audit_creation_method SHELXL-2013
_cell_angle_alpha 90
_cell_angle_beta 90
_cell_angle_gamma 90
_cell_formula_units_Z 4
_cell_length_a 8.7780(3)
_cell_length_b 9.8893(5)
_cell_length_c 16.9341(6)
_cell_measurement_reflns_used 5556
_cell_measurement_temperature 140(2)
_cell_measurement_theta_max 29.0829
_cell_measurement_theta_min 3.6022
_cell_volume 1470.02(10)
_computing_cell_refinement 'CrysAlisPro (Oxford Diffraction Ltd, 2010)'
_computing_data_collection 'CrysAlisPro (Oxford Diffraction Ltd, 2010)'
_computing_data_reduction 'CrysAlisPro (Oxford Diffraction Ltd, 2010)'
_computing_molecular_graphics 'ORTEP-3 (Farrugia, 1997)'
_computing_publication_material
;
 SHELXL-2013 (Sheldrick, 2013), WinGX (Farrugia, 2012)
 and enCIFer (Allen et al., 2004)
;
_computing_structure_refinement 'SHELXL-2013 (Sheldrick, 2013)'
_computing_structure_solution 'SIR92 (Altomare et al., 1993)'
_diffrn_ambient_temperature 140(2)
_diffrn_detector_area_resol_mean 16.0050
_diffrn_measured_fraction_theta_full 0.996
_diffrn_measured_fraction_theta_max 0.997
_diffrn_measurement_device_type 'Xcalibur, Sapphire3'
_diffrn_measurement_method '\w scans'
_diffrn_radiation_monochromator graphite
_diffrn_radiation_probe x-ray
_diffrn_radiation_source 'Enhance (Mo) X-ray Source'
_diffrn_radiation_type 'Mo K\a'
_diffrn_radiation_wavelength 0.71073
_diffrn_reflns_av_R_equivalents 0.0614
_diffrn_reflns_av_unetI/netI 0.0339
_diffrn_reflns_Laue_measured_fraction_full 0.996
_diffrn_reflns_Laue_measured_fraction_max 0.997
_diffrn_reflns_limit_h_max 11
_diffrn_reflns_limit_h_min -11
_diffrn_reflns_limit_k_max 12
_diffrn_reflns_limit_k_min -12
_diffrn_reflns_limit_l_max 21
_diffrn_reflns_limit_l_min -22
_diffrn_reflns_number 19654
_diffrn_reflns_point_group_measured_fraction_full 0.996
_diffrn_reflns_point_group_measured_fraction_max 0.997
_diffrn_reflns_theta_full 25.242
_diffrn_reflns_theta_max 27.495
_diffrn_reflns_theta_min 3.928
_exptl_absorpt_coefficient_mu 2.275
_exptl_absorpt_correction_T_max 1.00000
_exptl_absorpt_correction_T_min 0.74018
_exptl_absorpt_correction_type multi-scan
_exptl_absorpt_process_details 'CrysAlisPro (Oxford Diffraction Ltd, 2010)'
_exptl_crystal_colour orange
_exptl_crystal_density_diffrn 1.807
_exptl_crystal_description plate
_exptl_crystal_F_000 800
_exptl_crystal_size_max 0.210
_exptl_crystal_size_mid 0.190
_exptl_crystal_size_min 0.020
_refine_diff_density_max 1.289
_refine_diff_density_min -0.600
_refine_diff_density_rms 0.090
_refine_ls_extinction_method none
_refine_ls_goodness_of_fit_ref 1.113
_refine_ls_hydrogen_treatment constr
_refine_ls_matrix_type full
_refine_ls_number_parameters 103
_refine_ls_number_reflns 1781
_refine_ls_number_restraints 0
_refine_ls_restrained_S_all 1.113
_refine_ls_R_factor_all 0.0583
_refine_ls_R_factor_gt 0.0432
_refine_ls_shift/su_max 0.001
_refine_ls_shift/su_mean 0.000
_refine_ls_structure_factor_coef Fsqd
_refine_ls_weighting_details 'w=1/[\s^2^(Fo^2^)+(0.0388P)^2^+1.6663P] where P=(Fo^2^+2Fc^2^)/3'
_refine_ls_weighting_scheme calc
_refine_ls_wR_factor_gt 0.0859
_refine_ls_wR_factor_ref 0.0904
_reflns_Friedel_coverage 0.000
_reflns_number_gt 1494
_reflns_number_total 1781
_reflns_threshold_expression 'I > 2\s(I)'
_cod_data_source_file ja506693m_si_002.cif
_cod_data_source_block 2(Me-pdt)
_cod_depositor_comments 'Adding full bibliography for 4122577--4122589.cif.'
_cod_database_code 4122584
_shelx_space_group_comment
;
The symmetry employed for this shelxl refinement is uniquely defined
by the following loop, which should always be used as a source of
symmetry information in preference to the above space-group names.
They are only intended as comments.
;
_shelx_estimated_absorpt_t_min 0.647
_shelx_estimated_absorpt_t_max 0.956
_shelxl_version_number 2013-4

loop_
_space_group_symop_operation_xyz
'x, y, z'
'-x+1/2, -y, z+1/2'
'x+1/2, -y+1/2, -z+1/2'
'-x, y+1/2, -z'
'-x, -y, -z'
'x-1/2, y, -z-1/2'
'-x-1/2, y-1/2, z-1/2'
'x, -y-1/2, z'

loop_
_atom_site_label
_atom_site_type_symbol
_atom_site_fract_x
_atom_site_fract_y
_atom_site_fract_z
_atom_site_U_iso_or_equiv
_atom_site_adp_type
_atom_site_occupancy
_atom_site_site_symmetry_order
_atom_site_calc_flag
_atom_site_refinement_flags_posn
_atom_site_refinement_flags_adp
_atom_site_refinement_flags_occupancy
C1 C 0.5566(6) 0.2500 0.9058(3) 0.0344(11) Uani 1 2 d S T P
C2 C 0.3246(4) 0.1191(5) 0.8278(2) 0.0444(10) Uani 1 1 d . . .
C3 C 0.0066(4) 0.1199(4) 0.90808(18) 0.0283(7) Uani 1 1 d . . .
C4 C -0.0324(5) 0.2500 1.0478(3) 0.0279(10) Uani 1 2 d S T P
C5 C 0.3777(4) 0.3771(3) 1.08522(19) 0.0292(7) Uani 1 1 d . . .
H5A H 0.4889 0.3807 1.0758 0.035 Uiso 1 1 calc R U .
H5B H 0.3517 0.4538 1.1203 0.035 Uiso 1 1 calc R U .
C6 C 0.3438(7) 0.2500 1.1285(3) 0.0393(12) Uani 1 2 d S T P
H6 H 0.2329 0.2500 1.1419 0.047 Uiso 1 2 calc R U P
C7 C 0.4350(8) 0.2500 1.2069(3) 0.0535(17) Uani 1 2 d S T P
H7A H 0.4028 0.3267 1.2395 0.080 Uiso 0.5 1 calc R U P
H7B H 0.5441 0.2578 1.1954 0.080 Uiso 0.5 2 calc R U P
H7C H 0.4158 0.1655 1.2354 0.080 Uiso 0.5 1 calc R U P
Fe1 Fe 0.35268(7) 0.2500 0.89963(4) 0.02701(19) Uani 1 2 d S T P
Fe2 Fe 0.09856(7) 0.2500 0.96467(4) 0.02098(17) Uani 1 2 d S T P
O1 O 0.6863(4) 0.2500 0.9097(3) 0.0543(11) Uani 1 2 d S T P
O2 O 0.3022(4) 0.0360(4) 0.78313(18) 0.0728(11) Uani 1 1 d . . .
O3 O -0.0471(3) 0.0379(3) 0.87042(14) 0.0389(6) Uani 1 1 d . . .
O4 O -0.1197(4) 0.2500 1.0967(2) 0.0414(9) Uani 1 2 d S T P
S1 S 0.28224(9) 0.40386(8) 0.99097(5) 0.0245(2) Uani 1 1 d . . .

loop_
_atom_site_aniso_label
_atom_site_aniso_U_11
_atom_site_aniso_U_22
_atom_site_aniso_U_33
_atom_site_aniso_U_23
_atom_site_aniso_U_13
_atom_site_aniso_U_12
C1 0.028(3) 0.026(3) 0.049(3) 0.000 0.007(2) 0.000
C2 0.031(2) 0.066(3) 0.036(2) -0.007(2) 0.0132(15) -0.0095(19)
C3 0.0192(16) 0.041(2) 0.0251(16) 0.0038(15) 0.0018(12) 0.0006(14)
C4 0.023(2) 0.031(3) 0.029(2) 0.000 -0.003(2) 0.000
C5 0.0257(18) 0.0262(17) 0.0358(18) -0.0029(14) -0.0093(13) -0.0017(14)
C6 0.043(3) 0.038(3) 0.037(3) 0.000 -0.002(2) 0.000
C7 0.090(5) 0.038(3) 0.033(3) 0.000 -0.014(3) 0.000
Fe1 0.0159(3) 0.0346(4) 0.0306(4) 0.000 0.0058(3) 0.000
Fe2 0.0139(3) 0.0263(3) 0.0228(3) 0.000 0.0009(2) 0.000
O1 0.018(2) 0.045(2) 0.099(3) 0.000 0.0030(19) 0.000
O2 0.069(2) 0.099(3) 0.0505(18) -0.0398(19) 0.0205(16) -0.029(2)
O3 0.0341(14) 0.0441(15) 0.0384(14) -0.0077(12) -0.0065(11) -0.0094(12)
O4 0.035(2) 0.055(2) 0.0344(19) 0.000 0.0163(16) 0.000
S1 0.0190(4) 0.0228(4) 0.0316(4) 0.0032(3) -0.0013(3) -0.0010(3)

loop_
_atom_type_symbol
_atom_type_description
_atom_type_scat_dispersion_real
_atom_type_scat_dispersion_imag
_atom_type_scat_source
C C 0.0033 0.0016 'International Tables Vol C Tables 4.2.6.8 and 6.1.1.4'
H H 0.0000 0.0000 'International Tables Vol C Tables 4.2.6.8 and 6.1.1.4'
Fe Fe 0.3463 0.8444 'International Tables Vol C Tables 4.2.6.8 and 6.1.1.4'
O O 0.0106 0.0060 'International Tables Vol C Tables 4.2.6.8 and 6.1.1.4'
S S 0.1246 0.1234 'International Tables Vol C Tables 4.2.6.8 and 6.1.1.4'

loop_
_geom_angle_atom_site_label_1
_geom_angle_atom_site_label_2
_geom_angle_atom_site_label_3
_geom_angle
_geom_angle_site_symmetry_1
_geom_angle_site_symmetry_3
O1 C1 Fe1 180.0(5) . .
O2 C2 Fe1 177.8(3) . .
O3 C3 Fe2 177.4(3) . .
O4 C4 Fe2 176.5(4) . .
C6 C5 S1 117.6(3) . .
C6 C5 H5A 107.9 . .
S1 C5 H5A 107.9 . .
C6 C5 H5B 107.9 . .
S1 C5 H5B 107.9 . .
H5A C5 H5B 107.2 . .
C5 C6 C5 115.7(4) . 8_565
C5 C6 C7 108.6(3) . .
C5 C6 C7 108.6(3) 8_565 .
C5 C6 H6 107.9 . .
C5 C6 H6 107.9 8_565 .
C7 C6 H6 107.9 . .
C6 C7 H7A 109.5 . .
C6 C7 H7B 109.5 . .
H7A C7 H7B 109.5 . .
C6 C7 H7C 109.5 . .
H7A C7 H7C 109.5 . .
H7B C7 H7C 109.5 . .
C2 Fe1 C2 92.4(3) 8_565 .
C2 Fe1 C1 100.15(17) 8_565 .
C2 Fe1 C1 100.15(17) . .
C2 Fe1 S1 86.59(13) 8_565 .
C2 Fe1 S1 156.10(12) . .
C1 Fe1 S1 103.53(13) . .
C2 Fe1 S1 156.10(12) 8_565 8_565
C2 Fe1 S1 86.59(13) . 8_565
C1 Fe1 S1 103.53(13) . 8_565
S1 Fe1 S1 84.82(4) . 8_565
C2 Fe1 Fe2 100.20(11) 8_565 .
C2 Fe1 Fe2 100.20(11) . .
C1 Fe1 Fe2 150.41(17) . .
S1 Fe1 Fe2 56.68(2) . .
S1 Fe1 Fe2 56.68(2) 8_565 .
C3 Fe2 C3 91.5(2) . 8_565
C3 Fe2 C4 97.41(14) . .
C3 Fe2 C4 97.41(14) 8_565 .
C3 Fe2 S1 155.19(11) . .
C3 Fe2 S1 86.76(11) 8_565 .
C4 Fe2 S1 107.36(11) . .
C3 Fe2 S1 86.76(11) . 8_565
C3 Fe2 S1 155.19(11) 8_565 8_565
C4 Fe2 S1 107.36(11) . 8_565
S1 Fe2 S1 84.58(4) . 8_565
C3 Fe2 Fe1 99.60(10) . .
C3 Fe2 Fe1 99.60(10) 8_565 .
C4 Fe2 Fe1 155.51(15) . .
S1 Fe2 Fe1 56.48(3) . .
S1 Fe2 Fe1 56.48(3) 8_565 .
C5 S1 Fe1 112.11(12) . .
C5 S1 Fe2 113.74(12) . .
Fe1 S1 Fe2 66.83(3) . .

loop_
_geom_bond_atom_site_label_1
_geom_bond_atom_site_label_2
_geom_bond_distance
_geom_bond_site_symmetry_2
C1 O1 1.141(6) .
C1 Fe1 1.793(5) .
C2 O2 1.135(5) .
C2 Fe1 1.793(4) .
C3 O3 1.134(4) .
C3 Fe2 1.796(4) .
C4 O4 1.128(6) .
C4 Fe2 1.818(5) .
C5 C6 1.484(4) .
C5 S1 1.822(3) .
C5 H5A 0.9900 .
C5 H5B 0.9900 .
C6 C5 1.484(4) 8_565
C6 C7 1.551(7) .
C6 H6 1.0000 .
C7 H7A 0.9800 .
C7 H7B 0.9800 .
C7 H7C 0.9800 .
Fe1 C2 1.793(4) 8_565
Fe1 S1 2.2560(9) .
Fe1 S1 2.2561(9) 8_565
Fe1 Fe2 2.4877(9) .
Fe2 C3 1.796(4) 8_565
Fe2 S1 2.2612(9) .
Fe2 S1 2.2612(9) 8_565

loop_
_geom_torsion_atom_site_label_1
_geom_torsion_atom_site_label_2
_geom_torsion_atom_site_label_3
_geom_torsion_atom_site_label_4
_geom_torsion
_geom_torsion_site_symmetry_4
S1 C5 C6 C5 58.5(6) 8_565
S1 C5 C6 C7 -179.1(3) .
C6 C5 S1 Fe1 -64.6(3) .
C6 C5 S1 Fe2 8.8(3) .
